data_4082876
loop_
_publ_author_name
'Escol\`a, Anna'
'Crespo, Margarita'
'Quirante, Josefina'
'Cort\'es, Rold\'an'
'Jayaraman, Anusha'
'Bad\'ia, Josefa'
'Baldom\`a, Laura'
'Calvet, Teresa'
'Font-Bard\'ia, Merc\`e'
'Cascante, Marta'

_publ_section_title
;
 Exploring the Scope of [Pt2(4-FC6H4)4(\m-SEt2)2] as a Precursor for New
 Organometallic Platinum(II) and Platinum(IV) Antitumor Agents
;
_journal_issue 7
_journal_name_full Organometallics
_journal_page_first 1740
_journal_paper_doi 10.1021/om5000908
_journal_volume 33
_journal_year 2014
_chemical_formula_moiety 'C17 H17 Cl F2 N2 Pt'
_chemical_formula_sum 'C17 H17 Cl F2 N2 Pt'
_chemical_formula_weight 517.86
_chemical_name_systematic
;
 ?
;
_space_group_crystal_system orthorhombic
_space_group_IT_number 62
_space_group_name_Hall '-P 2ac 2n'
_space_group_name_H-M_alt 'P n m a'
_symmetry_space_group_name_Hall '-P 2ac 2n'
_symmetry_space_group_name_H-M 'P n m a'
_atom_sites_solution_hydrogens geom
_audit_creation_method SHELXL-2012
_cell_angle_alpha 90
_cell_angle_beta 90
_cell_angle_gamma 90
_cell_formula_units_Z 4
_cell_length_a 10.4586(3)
_cell_length_b 14.3806(4)
_cell_length_c 10.5502(5)
_cell_measurement_reflns_used 9210
_cell_measurement_temperature 100(2)
_cell_measurement_theta_max 45.12
_cell_measurement_theta_min 2.39
_cell_volume 1586.76(10)
_computing_cell_refinement 'Bruker SAINT'
_computing_data_collection 'Bruker APEX2'
_computing_data_reduction 'Bruker SAINT'
_computing_molecular_graphics 'Bruker SHELXTL'
_computing_publication_material 'Bruker SHELXTL'
_computing_structure_refinement 'SHELXL-97 (Sheldrick, 2008)'
_computing_structure_solution 'SHELXS-97 (Sheldrick, 2008)'
_diffrn_ambient_temperature 100(2)
_diffrn_measured_fraction_theta_full 0.999
_diffrn_measured_fraction_theta_max 0.978
_diffrn_measurement_device_type 'Bruker D8 Venture'
_diffrn_measurement_method '\f and \w scans'
_diffrn_radiation_type MoK\a
_diffrn_radiation_wavelength 0.71073
_diffrn_reflns_av_R_equivalents 0.0624
_diffrn_reflns_av_unetI/netI 0.0396
_diffrn_reflns_Laue_measured_fraction_full 0.999
_diffrn_reflns_Laue_measured_fraction_max 0.978
_diffrn_reflns_limit_h_max 20
_diffrn_reflns_limit_h_min -17
_diffrn_reflns_limit_k_max 27
_diffrn_reflns_limit_k_min -26
_diffrn_reflns_limit_l_max 18
_diffrn_reflns_limit_l_min -21
_diffrn_reflns_number 37901
_diffrn_reflns_point_group_measured_fraction_full 0.999
_diffrn_reflns_point_group_measured_fraction_max 0.978
_diffrn_reflns_theta_full 25.242
_diffrn_reflns_theta_max 45.336
_diffrn_reflns_theta_min 2.394
_diffrn_source microfocus
_exptl_absorpt_coefficient_mu 9.031
_exptl_absorpt_correction_T_max 0.7489
_exptl_absorpt_correction_T_min 0.6273
_exptl_absorpt_correction_type multi-scan
_exptl_absorpt_process_details sadabs
_exptl_crystal_density_diffrn 2.168
_exptl_crystal_description prism
_exptl_crystal_F_000 984
_exptl_crystal_size_max 0.25
_exptl_crystal_size_mid 0.21
_exptl_crystal_size_min 0.16
_refine_diff_density_max 4.109
_refine_diff_density_min -3.658
_refine_diff_density_rms 0.357
_refine_ls_extinction_method none
_refine_ls_goodness_of_fit_ref 1.091
_refine_ls_hydrogen_treatment constr
_refine_ls_matrix_type full
_refine_ls_number_parameters 201
_refine_ls_number_reflns 6687
_refine_ls_number_restraints 12
_refine_ls_restrained_S_all 1.091
_refine_ls_R_factor_all 0.0530
_refine_ls_R_factor_gt 0.0425
_refine_ls_shift/su_max 0.000
_refine_ls_shift/su_mean 0.000
_refine_ls_structure_factor_coef Fsqd
_refine_ls_weighting_details
;
 w=1/[\s^2^(Fo^2^)+(0.1000P)^2^+15.0000P]
 where P=(Fo^2^+2Fc^2^)/3
;
_refine_ls_weighting_scheme calc
_refine_ls_wR_factor_gt 0.1659
_refine_ls_wR_factor_ref 0.1716
_reflns_Friedel_coverage 0.000
_reflns_number_gt 5741
_reflns_number_total 6687
_reflns_threshold_expression 'I > 2\s(I)'
_cod_data_source_file om5000908_si_002.cif
_cod_data_source_block mo_IAJRB84_0m_pnma
_cod_depositor_comments 'Adding full bibliography for 4082876.cif.'
_cod_database_code 4082876
_shelx_space_group_comment
;
The symmetry employed for this shelxl refinement is uniquely defined
by the following loop, which should always be used as a source of
symmetry information in preference to the above space-group names.
They are only intended as comments.
;

loop_
_space_group_symop_operation_xyz
'x, y, z'
'-x+1/2, -y, z+1/2'
'-x, y+1/2, -z'
'x+1/2, -y+1/2, -z+1/2'
'-x, -y, -z'
'x-1/2, y, -z-1/2'
'x, -y-1/2, z'
'-x-1/2, y-1/2, z-1/2'

loop_
_atom_site_label
_atom_site_type_symbol
_atom_site_fract_x
_atom_site_fract_y
_atom_site_fract_z
_atom_site_U_iso_or_equiv
_atom_site_adp_type
_atom_site_occupancy
_atom_site_site_symmetry_order
_atom_site_calc_flag
_atom_site_refinement_flags_posn
_atom_site_refinement_flags_adp
_atom_site_refinement_flags_occupancy
_atom_site_disorder_assembly
_atom_site_disorder_group
Pt1 Pt 0.14514(2) 0.2500 0.46106(2) 0.00800(5) Uani 1 2 d S T P . .
C1 C 0.3621(5) 0.2500 0.6575(6) 0.0111(7) Uani 1 2 d S T P . .
C17 C -0.1226(8) 0.2500 0.3618(9) 0.036(3) Uani 1 2 d S TU P . .
H17A H -0.1549 0.2625 0.4473 0.054 Uiso 0.5 1 calc R U P A .
H17B H -0.1049 0.1834 0.3529 0.054 Uiso 0.5 1 calc R U P . .
H17C H -0.1869 0.2687 0.2992 0.054 Uiso 0.5 1 calc R U P . .
Cl1 Cl 0.15818(19) 0.11310(15) 0.35031(19) 0.0127(3) Uani 0.5 1 d . . P A -1
F1 F 0.2510(6) -0.0024(4) 0.7993(6) 0.0182(10) Uani 0.5 1 d . . P A -1
F2 F 0.3378(8) 0.5824(5) 0.5363(7) 0.0200(11) Uani 0.5 1 d . . P A -1
N1 N 0.1230(7) 0.3730(5) 0.5450(6) 0.0109(9) Uani 0.5 1 d . . P A -1
N2 N -0.0112(6) 0.3000(5) 0.3420(6) 0.0115(9) Uani 0.5 1 d . . P A -1
C2 C 0.2589(7) 0.2046(5) 0.5984(6) 0.0092(9) Uani 0.5 1 d . . P A -1
C3 C 0.2258(8) 0.1174(6) 0.6492(7) 0.0126(11) Uani 0.5 1 d . . P A -1
H3 H 0.1591 0.0825 0.6108 0.015 Uiso 0.5 1 calc R U P A -1
C4 C 0.2882(8) 0.0813(6) 0.7540(7) 0.0125(11) Uani 0.5 1 d . . P A -1
C5 C 0.3874(9) 0.1263(6) 0.8127(9) 0.0158(13) Uani 0.5 1 d . . P A -1
H5 H 0.4289 0.1003 0.8846 0.019 Uiso 0.5 1 calc R U P A -1
C6 C 0.4251(9) 0.2120(6) 0.7622(8) 0.0150(12) Uani 0.5 1 d . . P A -1
H6 H 0.4943 0.2448 0.7995 0.018 Uiso 0.5 1 calc R U P A -1
C7 C 0.4154(7) 0.3421(5) 0.6127(8) 0.0114(10) Uani 0.5 1 d . . P A -1
C8 C 0.3413(7) 0.4219(6) 0.5894(8) 0.0115(10) Uani 0.5 1 d . . P A -1
C9 C 0.4084(9) 0.5058(7) 0.5611(8) 0.0145(12) Uani 0.5 1 d . . P A -1
C10 C 0.5382(12) 0.5148(8) 0.5591(10) 0.0219(18) Uani 0.5 1 d . . P A -1
H10 H 0.5784 0.5728 0.5429 0.026 Uiso 0.5 1 calc R U P A -1
C11 C 0.6101(9) 0.4330(9) 0.5824(11) 0.0216(17) Uani 0.5 1 d . . P A -1
H11 H 0.7009 0.4356 0.5807 0.026 Uiso 0.5 1 calc R U P A -1
C12 C 0.5495(7) 0.3491(7) 0.6076(9) 0.0170(14) Uani 0.5 1 d . . P A -1
H12 H 0.5998 0.2951 0.6218 0.020 Uiso 0.5 1 calc R U P A -1
C13 C 0.2021(8) 0.4324(6) 0.5880(8) 0.0124(11) Uani 0.5 1 d . . P A -1
H13 H 0.1679 0.4883 0.6220 0.015 Uiso 0.5 1 calc R U P A -1
C14 C -0.0117(9) 0.4027(7) 0.5284(9) 0.0164(13) Uani 0.5 1 d . . P A -1
H14A H -0.0230 0.4674 0.5585 0.020 Uiso 0.5 1 calc R U P A -1
H14B H -0.0694 0.3618 0.5778 0.020 Uiso 0.5 1 calc R U P A -1
C15 C -0.0423(9) 0.3961(7) 0.3893(9) 0.0167(13) Uani 0.5 1 d . . P A -1
H15A H 0.0082 0.4427 0.3418 0.020 Uiso 0.5 1 calc R U P A -1
H15B H -0.1342 0.4094 0.3755 0.020 Uiso 0.5 1 calc R U P A -1
C16 C 0.0158(11) 0.3044(8) 0.2038(9) 0.0211(16) Uani 0.5 1 d . U P A -1
H16A H 0.0934 0.3410 0.1893 0.032 Uiso 0.5 1 calc R U P A -1
H16B H -0.0564 0.3338 0.1601 0.032 Uiso 0.5 1 calc R U P A -1
H16C H 0.0280 0.2413 0.1708 0.032 Uiso 0.5 1 calc R U P A -1

loop_
_atom_site_aniso_label
_atom_site_aniso_U_11
_atom_site_aniso_U_22
_atom_site_aniso_U_33
_atom_site_aniso_U_23
_atom_site_aniso_U_13
_atom_site_aniso_U_12
Pt1 0.00667(7) 0.00884(8) 0.00850(8) 0.000 -0.00087(4) 0.000
C1 0.0095(16) 0.0113(19) 0.0125(18) 0.000 -0.0024(13) 0.000
C17 0.012(2) 0.072(8) 0.023(3) 0.000 -0.006(2) 0.000
Cl1 0.0144(6) 0.0111(7) 0.0125(6) -0.0008(5) -0.0022(5) -0.0004(5)
F1 0.022(2) 0.015(2) 0.018(2) 0.0077(19) -0.006(2) -0.0015(19)
F2 0.025(3) 0.011(2) 0.024(3) 0.0012(19) -0.001(2) -0.001(2)
N1 0.0102(19) 0.010(2) 0.012(2) 0.0010(18) 0.0003(17) 0.0023(18)
N2 0.0096(19) 0.013(2) 0.012(2) 0.0023(19) -0.0029(17) -0.0018(18)
C2 0.009(2) 0.010(2) 0.009(2) 0.0002(17) -0.0022(16) -0.0021(18)
C3 0.013(2) 0.013(3) 0.011(2) 0.001(2) -0.004(2) 0.000(2)
C4 0.014(2) 0.011(3) 0.012(2) 0.001(2) -0.004(2) 0.001(2)
C5 0.018(3) 0.015(3) 0.014(3) 0.003(2) -0.007(2) 0.000(3)
C6 0.018(3) 0.014(3) 0.013(3) 0.000(2) -0.005(2) 0.002(2)
C7 0.010(2) 0.010(2) 0.015(2) -0.004(2) 0.000(2) -0.0007(18)
C8 0.013(2) 0.008(2) 0.014(3) -0.001(2) -0.003(2) -0.0021(19)
C9 0.016(3) 0.014(3) 0.013(2) 0.000(2) 0.000(2) -0.006(2)
C10 0.026(4) 0.021(4) 0.018(3) -0.001(3) -0.001(3) -0.013(3)
C11 0.014(3) 0.027(5) 0.023(4) -0.006(4) 0.003(3) -0.004(3)
C12 0.008(2) 0.021(4) 0.022(3) -0.003(3) 0.000(2) -0.001(2)
C13 0.014(2) 0.009(3) 0.014(3) 0.000(2) 0.003(2) 0.002(2)
C14 0.014(3) 0.017(3) 0.019(3) 0.001(3) 0.004(2) 0.006(3)
C15 0.016(3) 0.018(3) 0.016(3) 0.004(3) -0.003(2) 0.004(2)
C16 0.026(4) 0.025(4) 0.013(3) 0.007(3) 0.002(3) 0.005(3)

loop_
_atom_type_symbol
_atom_type_description
_atom_type_scat_dispersion_real
_atom_type_scat_dispersion_imag
_atom_type_scat_source
C C 0.0033 0.0016 'International Tables Vol C Tables 4.2.6.8 and 6.1.1.4'
H H 0.0000 0.0000 'International Tables Vol C Tables 4.2.6.8 and 6.1.1.4'
N N 0.0061 0.0033 'International Tables Vol C Tables 4.2.6.8 and 6.1.1.4'
F F 0.0171 0.0103 'International Tables Vol C Tables 4.2.6.8 and 6.1.1.4'
Cl Cl 0.1484 0.1585 'International Tables Vol C Tables 4.2.6.8 and 6.1.1.4'
Pt Pt -1.7033 8.3905 'International Tables Vol C Tables 4.2.6.8 and 6.1.1.4'

loop_
_geom_angle_atom_site_label_1
_geom_angle_atom_site_label_2
_geom_angle_atom_site_label_3
_geom_angle
C2 Pt1 N1 92.1(3)
C2 Pt1 N2 167.6(3)
N1 Pt1 N2 82.9(3)
C2 Pt1 Cl1 93.1(2)
N1 Pt1 Cl1 174.8(2)
N2 Pt1 Cl1 92.0(2)
C6 C1 C2 122.0(5)
C6 C1 C7 114.6(6)
C2 C1 C7 123.4(5)
C13 N1 C14 117.8(8)
C13 N1 Pt1 132.8(6)
C14 N1 Pt1 108.3(6)
C17 N2 C16 109.2(8)
C17 N2 C15 104.2(6)
C16 N2 C15 109.1(7)
C17 N2 Pt1 111.9(5)
C16 N2 Pt1 115.9(6)
C15 N2 Pt1 105.9(5)
C3 C2 C1 115.7(6)
C3 C2 Pt1 115.1(5)
C1 C2 Pt1 129.1(5)
C4 C3 C2 121.4(7)
F1 C4 C5 118.5(7)
F1 C4 C3 118.7(7)
C5 C4 C3 122.8(8)
C4 C5 C6 117.1(7)
C1 C6 C5 120.9(7)
C8 C7 C12 119.0(8)
C8 C7 C1 124.5(6)
C12 C7 C1 116.2(7)
C7 C8 C9 117.1(7)
C7 C8 C13 129.4(7)
C9 C8 C13 113.6(7)
F2 C9 C10 117.6(9)
F2 C9 C8 117.4(8)
C10 C9 C8 124.9(10)
C9 C10 C11 116.5(9)
C12 C11 C10 120.8(9)
C11 C12 C7 121.6(9)
N1 C13 C8 125.5(7)
N1 C14 C15 107.4(7)
C14 C15 N2 109.6(7)

loop_
_geom_bond_atom_site_label_1
_geom_bond_atom_site_label_2
_geom_bond_distance
Pt1 C2 1.986(7)
Pt1 N1 1.992(7)
Pt1 N2 2.183(6)
Pt1 Cl1 2.293(2)
C1 C6 1.396(10)
C1 C2 1.407(8)
C1 C7 1.513(8)
C17 N2 1.385(10)
F1 C4 1.353(10)
F2 C9 1.352(13)
N1 C13 1.272(11)
N1 C14 1.483(11)
N2 C16 1.487(11)
N2 C15 1.505(13)
C2 C3 1.407(11)
C3 C4 1.384(11)
C4 C5 1.371(12)
C5 C6 1.400(13)
C7 C8 1.406(11)
C7 C12 1.408(10)
C8 C9 1.428(12)
C8 C13 1.463(11)
C9 C10 1.364(15)
C10 C11 1.418(19)
C11 C12 1.388(15)
C14 C15 1.505(14)
